data_7237815
loop_
_publ_author_name
'Rajamalli, Pachaiyappan'
'Chen, Dongyang'
'Li, Wenbo'
'Samuel, Ifor D. W.'
'Cordes, David B.'
'Slawin, Alexandra M. Z.'
'Zysman-Colman, Eli'

_publ_section_title
;
 Enhanced thermally activated delayed fluorescence through bridge
 modification in sulfone-based emitters employed in deep blue organic
 light-emitting diodes
;
_journal_issue 22
_journal_name_full 'Journal of Materials Chemistry C'
_journal_page_first 6664
_journal_paper_doi 10.1039/C9TC01498E
_journal_volume 7
_journal_year 2019
_chemical_formula_moiety 'C50 H54 N4 O2 S, 2(C6 H5 Cl)'
_chemical_formula_sum 'C62 H64 Cl2 N4 O2 S'
_chemical_formula_weight 1000.18
_space_group_crystal_system monoclinic
_space_group_IT_number 14
_space_group_name_Hall '-P 2ybc'
_space_group_name_H-M_alt 'P 1 21/c 1'
_atom_sites_solution_hydrogens geom
_atom_sites_solution_primary direct
_atom_sites_solution_secondary difmap
_audit_creation_date 2019-04-05
_audit_creation_method 'by CrystalStructure 4.3'
_audit_update_record
;
2019-04-05 deposited with the CCDC.	2019-04-23 downloaded from the CCDC.
;
_cell_angle_alpha 90.0000
_cell_angle_beta 97.384(3)
_cell_angle_gamma 90.0000
_cell_formula_units_Z 4
_cell_length_a 14.8846(5)
_cell_length_b 31.8944(10)
_cell_length_c 11.5391(4)
_cell_measurement_reflns_used 15270
_cell_measurement_temperature 173
_cell_measurement_theta_max 26.98
_cell_measurement_theta_min 1.89
_cell_volume 5432.6(3)
_computing_cell_refinement 'CrysAlisPro 1.171.38.46 (Rigaku OD, 2015)'
_computing_data_collection 'CrysAlisPro 1.171.38.46 (Rigaku OD, 2015)'
_computing_data_reduction 'CrysAlisPro 1.171.38.46 (Rigaku OD, 2015)'
_computing_molecular_graphics 'CrystalStructure 4.3'
_computing_publication_material 'CrystalStructure 4.3 (Rigaku, 2018)'
_computing_structure_refinement 'SHELXL Version 2018/3 (Sheldrick, 2008)'
_computing_structure_solution 'SIR2011 (Burla, et al., 2012)'
_diffrn_ambient_temperature 173
_diffrn_detector_area_resol_mean 5.811
_diffrn_measured_fraction_theta_full 0.996
_diffrn_measured_fraction_theta_max 0.858
_diffrn_measurement_device_type 'Rigaku XtaLAB P200'
_diffrn_measurement_method \w
_diffrn_radiation_type 'Mo K\a'
_diffrn_radiation_wavelength 0.71073
_diffrn_reflns_av_R_equivalents 0.0685
_diffrn_reflns_av_unetI/netI 0.0809
_diffrn_reflns_Laue_measured_fraction_full 0.996
_diffrn_reflns_Laue_measured_fraction_max 0.858
_diffrn_reflns_limit_h_max 19
_diffrn_reflns_limit_h_min -19
_diffrn_reflns_limit_k_max 43
_diffrn_reflns_limit_k_min -43
_diffrn_reflns_limit_l_max 15
_diffrn_reflns_limit_l_min -15
_diffrn_reflns_number 70537
_diffrn_reflns_point_group_measured_fraction_full 0.996
_diffrn_reflns_point_group_measured_fraction_max 0.858
_diffrn_reflns_theta_full 25.242
_diffrn_reflns_theta_max 29.067
_diffrn_reflns_theta_min 1.880
_diffrn_standards_number 0
_exptl_absorpt_coefficient_mu 0.205
_exptl_absorpt_correction_T_max 0.994
_exptl_absorpt_correction_T_min 0.840
_exptl_absorpt_correction_type multi-scan
_exptl_absorpt_process_details
;
CrysAlisPro 1.171.38.46 (Rigaku Oxford Diffraction, 2015)
Empirical absorption correction using spherical harmonics,
 implemented in SCALE3 ABSPACK scaling algorithm.
;
_exptl_crystal_colour colourless
_exptl_crystal_density_diffrn 1.223
_exptl_crystal_density_method 'not measured'
_exptl_crystal_description prism
_exptl_crystal_F_000 2120.00
_exptl_crystal_recrystallization_method 'Re-crystallisation from solvent: Chlorobenzene/methanol'
_exptl_crystal_size_max 0.120
_exptl_crystal_size_mid 0.050
_exptl_crystal_size_min 0.030
_refine_diff_density_max 0.99
_refine_diff_density_min -0.69
_refine_ls_extinction_method none
_refine_ls_goodness_of_fit_ref 1.033
_refine_ls_hydrogen_treatment constr
_refine_ls_number_parameters 701
_refine_ls_number_reflns 12471
_refine_ls_number_restraints 78
_refine_ls_R_factor_all 0.1276
_refine_ls_R_factor_gt 0.0623
_refine_ls_shift/su_max 0.000
_refine_ls_structure_factor_coef Fsqd
_refine_ls_weighting_details 'w = 1/[\s^2^(Fo^2^)+(0.0841P)^2^+2.0804P] where P=(Fo^2^+2Fc^2^)/3'
_refine_ls_weighting_scheme calc
_refine_ls_wR_factor_gt 0.1509
_refine_ls_wR_factor_ref 0.1757
_reflns_Friedel_coverage 0.000
_reflns_number_gt 7316
_reflns_number_total 12471
_reflns_threshold_expression F^2^>2.0\s(F^2^)
_cod_data_source_file c9tc01498e2.cif
_cod_data_source_block pDTCz-2DPyS
_cod_original_sg_symbol_H-M P21/c
_cod_database_code 7237815

loop_
_space_group_symop_id
_space_group_symop_operation_xyz
1 +X,+Y,+Z
2 -X,1/2+Y,1/2-Z
3 -X,-Y,-Z
4 +X,-1/2-Y,-1/2+Z

loop_
_atom_site_label
_atom_site_type_symbol
_atom_site_fract_x
_atom_site_fract_y
_atom_site_fract_z
_atom_site_U_iso_or_equiv
_atom_site_adp_type
_atom_site_occupancy
_atom_site_site_symmetry_order
_atom_site_calc_flag
_atom_site_refinement_flags_posn
_atom_site_refinement_flags_adp
_atom_site_refinement_flags_occupancy
_atom_site_disorder_assembly
_atom_site_disorder_group
Cl61 Cl 0.45859(18) 0.05771(9) -0.0231(2) 0.1346(8) Uani 0.65 1 d D . P A 1
Cl6A Cl 0.3385(8) 0.0936(4) 0.3421(5) 0.262(6) Uani 0.35 1 d D . P B 2
Cl71 Cl 0.74911(7) 0.36665(3) 0.21265(8) 0.0693(3) Uani 1 1 d . . . . .
S1 S 0.86273(4) 0.22036(2) 0.45689(5) 0.02745(16) Uani 1 1 d . . . . .
O1 O 0.84949(12) 0.22599(6) 0.57681(15) 0.0405(5) Uani 1 1 d . . . . .
O2 O 0.92001(11) 0.24898(5) 0.40447(16) 0.0348(4) Uani 1 1 d . . . . .
N1 N 0.69246(13) 0.19572(6) 0.40439(17) 0.0289(5) Uani 1 1 d . . . . .
N7 N 0.51268(13) 0.20967(6) 0.15815(16) 0.0271(5) Uani 1 1 d . . . . .
N28 N 0.90633(13) 0.15573(6) 0.33429(17) 0.0271(5) Uani 1 1 d . . . . .
N34 N 1.01602(14) 0.05348(6) 0.39082(18) 0.0320(5) Uani 1 1 d . . . . .
C2 C 0.75647(15) 0.21974(7) 0.3666(2) 0.0254(5) Uani 1 1 d . . . . .
C3 C 0.74653(16) 0.24225(8) 0.2634(2) 0.0280(5) Uani 1 1 d . . . . .
H3 H 0.794775 0.258703 0.241370 0.034 Uiso 1 1 calc R U . . .
C4 C 0.66415(16) 0.24004(8) 0.1933(2) 0.0286(5) Uani 1 1 d . . . . .
H4 H 0.653949 0.255521 0.122476 0.034 Uiso 1 1 calc R U . . .
C5 C 0.59658(15) 0.21483(7) 0.2281(2) 0.0248(5) Uani 1 1 d . . . . .
C6 C 0.61403(16) 0.19362(8) 0.3348(2) 0.0293(6) Uani 1 1 d . . . . .
H6 H 0.567201 0.176754 0.358935 0.035 Uiso 1 1 calc R U . . .
C8 C 0.49950(16) 0.19779(7) 0.0395(2) 0.0263(5) Uani 1 1 d . . . . .
C9 C 0.56275(17) 0.19115(8) -0.0372(2) 0.0315(6) Uani 1 1 d . . . . .
H9 H 0.625510 0.195771 -0.013866 0.038 Uiso 1 1 calc R U . . .
C10 C 0.53122(17) 0.17760(8) -0.1487(2) 0.0329(6) Uani 1 1 d . . . . .
H10 H 0.573746 0.173203 -0.202199 0.040 Uiso 1 1 calc R U . . .
C11 C 0.43933(17) 0.17001(8) -0.1865(2) 0.0298(6) Uani 1 1 d . . . . .
C12 C 0.37732(17) 0.17720(7) -0.1083(2) 0.0283(5) Uani 1 1 d . . . . .
H12 H 0.314674 0.172296 -0.131853 0.034 Uiso 1 1 calc R U . . .
C13 C 0.40649(16) 0.19157(7) 0.0045(2) 0.0252(5) Uani 1 1 d . . . . .
C14 C 0.36019(16) 0.20127(7) 0.1047(2) 0.0253(5) Uani 1 1 d . . . . .
C15 C 0.26877(16) 0.20296(7) 0.1222(2) 0.0279(5) Uani 1 1 d . . . . .
H15 H 0.222950 0.195873 0.060176 0.033 Uiso 1 1 calc R U . . .
C16 C 0.24495(16) 0.21500(7) 0.2301(2) 0.0280(5) Uani 1 1 d . . . . .
C17 C 0.31470(16) 0.22504(8) 0.3193(2) 0.0289(6) Uani 1 1 d . . . . .
H17 H 0.298725 0.233174 0.393189 0.035 Uiso 1 1 calc R U . . .
C18 C 0.40526(16) 0.22372(7) 0.3054(2) 0.0267(5) Uani 1 1 d . . . . .
H18 H 0.450915 0.230817 0.367594 0.032 Uiso 1 1 calc R U . . .
C19 C 0.42702(15) 0.21164(7) 0.1972(2) 0.0250(5) Uani 1 1 d . . . . .
C20 C 0.41072(18) 0.15322(8) -0.3109(2) 0.0345(6) Uani 1 1 d . . . . .
C21 C 0.4375(3) 0.10750(10) -0.3141(3) 0.0666(10) Uani 1 1 d . . . . .
H21A H 0.416789 0.095888 -0.391601 0.080 Uiso 1 1 calc R U . . .
H21B H 0.409574 0.091947 -0.254846 0.080 Uiso 1 1 calc R U . . .
H21C H 0.503590 0.105048 -0.298068 0.080 Uiso 1 1 calc R U . . .
C22 C 0.3094(2) 0.15623(16) -0.3470(3) 0.0821(14) Uani 1 1 d . . . . .
H22A H 0.277888 0.138978 -0.294657 0.099 Uiso 1 1 calc R U . . .
H22B H 0.294664 0.146175 -0.427442 0.099 Uiso 1 1 calc R U . . .
H22C H 0.290114 0.185493 -0.342229 0.099 Uiso 1 1 calc R U . . .
C23 C 0.4577(3) 0.17730(12) -0.4004(3) 0.0698(11) Uani 1 1 d . . . . .
H23A H 0.441474 0.207045 -0.398155 0.084 Uiso 1 1 calc R U . . .
H23B H 0.438279 0.166083 -0.478676 0.084 Uiso 1 1 calc R U . . .
H23C H 0.523480 0.174240 -0.381804 0.084 Uiso 1 1 calc R U . . .
C24 C 0.14621(16) 0.21888(8) 0.2546(2) 0.0339(6) Uani 1 1 d . . . . .
C25 C 0.1340(2) 0.19541(12) 0.3669(3) 0.0573(9) Uani 1 1 d . . . . .
H25A H 0.149325 0.165781 0.358361 0.069 Uiso 1 1 calc R U . . .
H25B H 0.070878 0.197794 0.381879 0.069 Uiso 1 1 calc R U . . .
H25C H 0.173953 0.207587 0.432366 0.069 Uiso 1 1 calc R U . . .
C26 C 0.07863(19) 0.20129(11) 0.1563(3) 0.0525(8) Uani 1 1 d . . . . .
H26A H 0.017355 0.202868 0.178505 0.063 Uiso 1 1 calc R U . . .
H26B H 0.093658 0.171987 0.141953 0.063 Uiso 1 1 calc R U . . .
H26C H 0.081401 0.217712 0.085014 0.063 Uiso 1 1 calc R U . . .
C27 C 0.1243(2) 0.26552(10) 0.2705(3) 0.0589(9) Uani 1 1 d . . . . .
H27A H 0.166973 0.277346 0.333812 0.071 Uiso 1 1 calc R U . . .
H27B H 0.062374 0.268253 0.290041 0.071 Uiso 1 1 calc R U . . .
H27C H 0.129481 0.280673 0.197790 0.071 Uiso 1 1 calc R U . . .
C29 C 0.90479(15) 0.16853(7) 0.4439(2) 0.0245(5) Uani 1 1 d . . . . .
C30 C 0.93774(17) 0.14592(8) 0.5420(2) 0.0309(6) Uani 1 1 d . . . . .
H30 H 0.934977 0.156705 0.618174 0.037 Uiso 1 1 calc R U . . .
C31 C 0.97486(17) 0.10708(8) 0.5256(2) 0.0320(6) Uani 1 1 d . . . . .
H31 H 0.997892 0.090362 0.590872 0.038 Uiso 1 1 calc R U . . .
C32 C 0.97822(16) 0.09262(7) 0.4121(2) 0.0272(5) Uani 1 1 d . . . . .
C33 C 0.94315(16) 0.11840(7) 0.3199(2) 0.0287(5) Uani 1 1 d . . . . .
H33 H 0.945658 0.108805 0.242418 0.034 Uiso 1 1 calc R U . . .
C35 C 1.09708(16) 0.03683(7) 0.4497(2) 0.0301(6) Uani 1 1 d . . . . .
C36 C 1.15765(17) 0.05315(8) 0.5401(2) 0.0355(6) Uani 1 1 d . . . . .
H36 H 1.147692 0.079814 0.572866 0.043 Uiso 1 1 calc R U . . .
C37 C 1.23294(18) 0.02941(8) 0.5810(2) 0.0375(6) Uani 1 1 d . . . . .
H37 H 1.274368 0.040255 0.643272 0.045 Uiso 1 1 calc R U . . .
C38 C 1.25084(17) -0.00985(8) 0.5348(2) 0.0342(6) Uani 1 1 d . . . . .
C39 C 1.19053(17) -0.02496(8) 0.4420(2) 0.0323(6) Uani 1 1 d . . . . .
H39 H 1.201713 -0.051211 0.407662 0.039 Uiso 1 1 calc R U . . .
C40 C 1.11424(16) -0.00201(7) 0.3993(2) 0.0281(5) Uani 1 1 d . . . . .
C41 C 1.04071(16) -0.00939(7) 0.3062(2) 0.0287(5) Uani 1 1 d . . . . .
C42 C 1.02109(17) -0.04251(8) 0.2275(2) 0.0309(6) Uani 1 1 d . . . . .
H42 H 1.062665 -0.065079 0.226882 0.037 Uiso 1 1 calc R U . . .
C43 C 0.94156(17) -0.04268(8) 0.1506(2) 0.0334(6) Uani 1 1 d . . . . .
C44 C 0.88280(18) -0.00849(8) 0.1529(2) 0.0367(6) Uani 1 1 d . . . . .
H44 H 0.828017 -0.008398 0.100638 0.044 Uiso 1 1 calc R U . . .
C45 C 0.90102(17) 0.02535(8) 0.2283(2) 0.0354(6) Uani 1 1 d . . . . .
H45 H 0.859920 0.048146 0.227941 0.042 Uiso 1 1 calc R U . . .
C46 C 0.98136(17) 0.02464(7) 0.3041(2) 0.0301(6) Uani 1 1 d . . . . .
C47 C 1.33517(18) -0.03590(8) 0.5820(3) 0.0410(7) Uani 1 1 d . . . . .
C48 C 1.3883(3) -0.01582(12) 0.6882(4) 0.0983(17) Uani 1 1 d . . . . .
H48A H 1.440708 -0.033366 0.715817 0.118 Uiso 1 1 calc R U . . .
H48B H 1.349410 -0.013087 0.750199 0.118 Uiso 1 1 calc R U . . .
H48C H 1.409055 0.012002 0.667332 0.118 Uiso 1 1 calc R U . . .
C49 C 1.3971(2) -0.03973(13) 0.4859(4) 0.0772(12) Uani 1 1 d . . . . .
H49A H 1.450134 -0.056789 0.514428 0.093 Uiso 1 1 calc R U . . .
H49B H 1.416974 -0.011745 0.464960 0.093 Uiso 1 1 calc R U . . .
H49C H 1.363792 -0.053095 0.416863 0.093 Uiso 1 1 calc R U . . .
C50 C 1.3062(2) -0.07978(10) 0.6126(3) 0.0586(9) Uani 1 1 d . . . . .
H50A H 1.264323 -0.078049 0.671344 0.070 Uiso 1 1 calc R U . . .
H50B H 1.359669 -0.096088 0.643887 0.070 Uiso 1 1 calc R U . . .
H50C H 1.275954 -0.093509 0.542173 0.070 Uiso 1 1 calc R U . . .
C51 C 0.91724(19) -0.07910(9) 0.0658(2) 0.0433(7) Uani 1 1 d D . . . .
C52 C 0.9903(5) -0.1112(2) 0.0722(7) 0.120(4) Uani 0.764(7) 1 d D . P C 1
H52A H 1.000652 -0.122916 0.151378 0.181 Uiso 0.764(7) 1 calc R U P C 1
H52B H 1.046282 -0.098231 0.053246 0.181 Uiso 0.764(7) 1 calc R U P C 1
H52C H 0.972174 -0.133744 0.016230 0.181 Uiso 0.764(7) 1 calc R U P C 1
C53 C 0.8275(4) -0.09765(18) 0.0867(6) 0.081(2) Uani 0.764(7) 1 d D . P C 1
H53A H 0.810690 -0.119970 0.029649 0.121 Uiso 0.764(7) 1 calc R U P C 1
H53B H 0.780982 -0.075750 0.078119 0.121 Uiso 0.764(7) 1 calc R U P C 1
H53C H 0.832654 -0.109295 0.165858 0.121 Uiso 0.764(7) 1 calc R U P C 1
C54 C 0.9036(4) -0.06006(17) -0.0612(4) 0.0755(18) Uani 0.764(7) 1 d D . P C 1
H54A H 0.958230 -0.044704 -0.074969 0.113 Uiso 0.764(7) 1 calc R U P C 1
H54B H 0.851709 -0.040884 -0.069076 0.113 Uiso 0.764(7) 1 calc R U P C 1
H54C H 0.892291 -0.082753 -0.118443 0.113 Uiso 0.764(7) 1 calc R U P C 1
C52A C 0.9369(10) -0.1232(4) 0.1370(11) 0.046(4) Uiso 0.236(7) 1 d D . P C 2
H52D H 0.929211 -0.146665 0.081915 0.069 Uiso 0.236(7) 1 calc R U P C 2
H52E H 0.894146 -0.126131 0.194429 0.069 Uiso 0.236(7) 1 calc R U P C 2
H52F H 0.998953 -0.123097 0.177330 0.069 Uiso 0.236(7) 1 calc R U P C 2
C53A C 0.8215(10) -0.0859(7) 0.0157(18) 0.078(6) Uiso 0.236(7) 1 d D . P C 2
H53D H 0.799657 -0.061436 -0.031255 0.116 Uiso 0.236(7) 1 calc R U P C 2
H53E H 0.784299 -0.089684 0.079125 0.116 Uiso 0.236(7) 1 calc R U P C 2
H53F H 0.817161 -0.110914 -0.033848 0.116 Uiso 0.236(7) 1 calc R U P C 2
C54A C 0.9799(9) -0.0795(4) -0.0256(11) 0.051(4) Uiso 0.236(7) 1 d D . P C 2
H54D H 0.969665 -0.104953 -0.072863 0.077 Uiso 0.236(7) 1 calc R U P C 2
H54E H 1.042748 -0.078911 0.012141 0.077 Uiso 0.236(7) 1 calc R U P C 2
H54F H 0.968316 -0.054791 -0.075854 0.077 Uiso 0.236(7) 1 calc R U P C 2
C61 C 0.4069(4) 0.0591(2) 0.1011(5) 0.0713(16) Uani 0.65 1 d D . P A 1
C62 C 0.3618(5) 0.0241(2) 0.1313(9) 0.092(2) Uani 0.65 1 d D . P A 1
H62 H 0.359200 -0.001167 0.087404 0.110 Uiso 0.65 1 calc R U P A 1
C63 C 0.3205(5) 0.0287(3) 0.2306(9) 0.112(3) Uani 0.65 1 d D . P A 1
H63 H 0.288358 0.005007 0.253743 0.135 Uiso 0.65 1 calc R U P A 1
C64 C 0.3204(6) 0.0633(3) 0.2994(8) 0.113(3) Uani 0.65 1 d D . P A 1
H64 H 0.287444 0.064191 0.364619 0.135 Uiso 0.65 1 calc R U P A 1
C65 C 0.3720(6) 0.0979(3) 0.2689(7) 0.123(3) Uani 0.65 1 d D . P A 1
H65 H 0.379871 0.122199 0.316613 0.147 Uiso 0.65 1 calc R U P A 1
C66 C 0.4111(10) 0.0946(2) 0.1645(9) 0.077(3) Uani 0.65 1 d D . P A 1
H66 H 0.441540 0.118278 0.138008 0.093 Uiso 0.65 1 calc R U P A 1
C61A C 0.3673(8) 0.0703(3) 0.2188(9) 0.065(3) Uiso 0.35 1 d D . P B 2
C62A C 0.422(2) 0.0953(6) 0.159(2) 0.097(9) Uiso 0.35 1 d D . P B 2
H62A H 0.442930 0.121886 0.188151 0.116 Uiso 0.35 1 calc R U P B 2
C63A C 0.4445(8) 0.0803(3) 0.0583(9) 0.074(3) Uiso 0.35 1 d D . P B 2
H63A H 0.479502 0.097085 0.012930 0.089 Uiso 0.35 1 calc R U P B 2
C64A C 0.4165(9) 0.0395(3) 0.0181(11) 0.083(4) Uiso 0.35 1 d D . P B 2
H64A H 0.435645 0.030353 -0.053156 0.100 Uiso 0.35 1 calc R U P B 2
C65A C 0.3669(13) 0.0134(4) 0.0706(13) 0.114(7) Uiso 0.35 1 d D . P B 2
H65A H 0.348775 -0.013523 0.040762 0.136 Uiso 0.35 1 calc R U P B 2
C66A C 0.343(2) 0.0301(5) 0.1790(18) 0.116(9) Uiso 0.35 1 d D . P B 2
H66A H 0.308925 0.013040 0.224968 0.139 Uiso 0.35 1 calc R U P B 2
C71 C 0.75357(19) 0.36899(9) 0.3644(3) 0.0422(7) Uani 1 1 d . . . . .
C72 C 0.80643(19) 0.34048(9) 0.4324(3) 0.0424(7) Uani 1 1 d . . . . .
H72 H 0.841842 0.320531 0.397235 0.051 Uiso 1 1 calc R U . . .
C73 C 0.80731(19) 0.34125(9) 0.5524(3) 0.0450(7) Uani 1 1 d . . . . .
H73 H 0.843868 0.321885 0.599965 0.054 Uiso 1 1 calc R U . . .
C74 C 0.7557(2) 0.36982(10) 0.6028(3) 0.0552(8) Uani 1 1 d . . . . .
H74 H 0.755775 0.369923 0.685110 0.066 Uiso 1 1 calc R U . . .
C75 C 0.7037(2) 0.39844(11) 0.5344(3) 0.0631(10) Uani 1 1 d . . . . .
H75 H 0.668440 0.418366 0.569994 0.076 Uiso 1 1 calc R U . . .
C76 C 0.7023(2) 0.39838(10) 0.4135(3) 0.0546(8) Uani 1 1 d . . . . .
H76 H 0.666788 0.418154 0.366011 0.066 Uiso 1 1 calc R U . . .

loop_
_atom_site_aniso_label
_atom_site_aniso_U_11
_atom_site_aniso_U_22
_atom_site_aniso_U_33
_atom_site_aniso_U_23
_atom_site_aniso_U_13
_atom_site_aniso_U_12
Cl61 0.135(2) 0.156(2) 0.1195(17) 0.0242(17) 0.0424(15) 0.0257(17)
Cl6A 0.343(12) 0.386(13) 0.055(3) -0.015(5) 0.022(4) 0.225(11)
Cl71 0.0816(6) 0.0767(6) 0.0534(5) 0.0174(4) 0.0227(5) 0.0020(5)
S1 0.0220(3) 0.0309(3) 0.0294(3) -0.0065(3) 0.0031(2) 0.0041(3)
O1 0.0383(11) 0.0541(12) 0.0288(10) -0.0130(8) 0.0034(8) 0.0131(9)
O2 0.0235(9) 0.0300(9) 0.0510(11) -0.0026(8) 0.0050(8) -0.0014(7)
N1 0.0214(11) 0.0332(11) 0.0324(11) 0.0062(9) 0.0046(9) 0.0017(9)
N7 0.0203(11) 0.0373(11) 0.0237(10) -0.0017(9) 0.0035(8) 0.0029(9)
N28 0.0259(11) 0.0278(11) 0.0276(11) -0.0032(9) 0.0038(9) 0.0025(9)
N34 0.0289(12) 0.0268(11) 0.0387(12) -0.0042(9) -0.0014(10) 0.0037(9)
C2 0.0228(12) 0.0252(12) 0.0292(13) -0.0033(10) 0.0080(10) 0.0027(10)
C3 0.0254(13) 0.0344(14) 0.0257(13) 0.0002(10) 0.0085(11) -0.0022(11)
C4 0.0283(14) 0.0344(13) 0.0239(12) 0.0036(10) 0.0063(11) 0.0021(11)
C5 0.0199(12) 0.0301(13) 0.0245(12) -0.0005(10) 0.0029(10) 0.0028(10)
C6 0.0202(13) 0.0335(13) 0.0347(14) 0.0039(11) 0.0047(11) -0.0013(11)
C8 0.0259(13) 0.0289(13) 0.0243(12) 0.0013(10) 0.0040(10) 0.0027(10)
C9 0.0240(13) 0.0416(15) 0.0293(14) 0.0010(11) 0.0052(11) 0.0052(11)
C10 0.0312(14) 0.0411(15) 0.0284(14) -0.0004(11) 0.0112(11) 0.0080(12)
C11 0.0332(14) 0.0306(13) 0.0255(13) 0.0002(10) 0.0033(11) 0.0035(11)
C12 0.0268(13) 0.0292(13) 0.0281(13) 0.0014(10) 0.0009(11) 0.0018(11)
C13 0.0259(13) 0.0250(12) 0.0252(12) 0.0018(10) 0.0047(10) 0.0022(10)
C14 0.0252(13) 0.0253(12) 0.0258(12) -0.0002(10) 0.0042(10) -0.0002(10)
C15 0.0256(13) 0.0306(13) 0.0272(13) -0.0018(10) 0.0021(11) -0.0015(11)
C16 0.0241(13) 0.0309(13) 0.0296(13) -0.0024(10) 0.0057(11) -0.0030(10)
C17 0.0261(13) 0.0349(14) 0.0266(13) -0.0048(11) 0.0067(11) -0.0027(11)
C18 0.0224(13) 0.0342(13) 0.0236(12) -0.0026(10) 0.0028(10) -0.0033(11)
C19 0.0209(12) 0.0277(13) 0.0265(13) 0.0024(10) 0.0034(10) 0.0011(10)
C20 0.0398(16) 0.0388(15) 0.0254(13) -0.0072(11) 0.0062(11) 0.0025(12)
C21 0.105(3) 0.0442(19) 0.0468(19) -0.0156(15) -0.0049(19) 0.0061(19)
C22 0.053(2) 0.150(4) 0.0400(19) -0.041(2) -0.0074(16) 0.019(2)
C23 0.111(3) 0.069(2) 0.0295(16) -0.0055(15) 0.0110(18) -0.036(2)
C24 0.0229(13) 0.0437(15) 0.0361(14) -0.0068(12) 0.0074(11) -0.0034(12)
C25 0.0317(16) 0.092(3) 0.0504(19) 0.0084(17) 0.0133(14) -0.0143(16)
C26 0.0248(15) 0.086(2) 0.0467(18) -0.0160(17) 0.0055(13) -0.0068(15)
C27 0.0316(16) 0.057(2) 0.091(3) -0.0135(18) 0.0199(17) 0.0019(15)
C29 0.0169(12) 0.0304(12) 0.0272(13) -0.0022(10) 0.0062(10) 0.0002(10)
C30 0.0299(14) 0.0368(14) 0.0267(13) -0.0020(11) 0.0057(11) 0.0025(11)
C31 0.0336(15) 0.0328(14) 0.0301(14) 0.0045(11) 0.0061(11) 0.0037(11)
C32 0.0215(12) 0.0247(12) 0.0354(14) -0.0012(10) 0.0038(11) -0.0003(10)
C33 0.0298(13) 0.0293(13) 0.0270(13) -0.0045(10) 0.0035(11) 0.0005(11)
C35 0.0278(14) 0.0266(13) 0.0354(14) 0.0004(11) 0.0021(11) 0.0018(11)
C36 0.0341(15) 0.0280(13) 0.0427(15) -0.0063(12) -0.0016(12) 0.0011(11)
C37 0.0345(15) 0.0342(14) 0.0412(15) -0.0043(12) -0.0059(12) -0.0010(12)
C38 0.0320(14) 0.0266(13) 0.0427(16) 0.0009(11) 0.0000(12) 0.0010(11)
C39 0.0320(14) 0.0248(13) 0.0395(15) -0.0016(11) 0.0023(12) 0.0013(11)
C40 0.0271(13) 0.0252(12) 0.0321(13) -0.0018(10) 0.0034(11) -0.0012(10)
C41 0.0283(13) 0.0275(13) 0.0307(13) 0.0024(10) 0.0059(11) 0.0015(11)
C42 0.0304(14) 0.0299(13) 0.0330(14) -0.0036(11) 0.0060(11) 0.0024(11)
C43 0.0330(15) 0.0333(14) 0.0343(14) -0.0046(11) 0.0063(12) -0.0019(12)
C44 0.0304(14) 0.0410(15) 0.0370(15) -0.0040(12) -0.0023(12) -0.0013(12)
C45 0.0298(14) 0.0325(14) 0.0429(15) -0.0040(12) 0.0008(12) 0.0044(12)
C46 0.0294(14) 0.0280(13) 0.0332(14) -0.0022(11) 0.0051(11) -0.0012(11)
C47 0.0322(15) 0.0342(15) 0.0533(17) -0.0013(13) -0.0065(13) 0.0059(12)
C48 0.094(3) 0.066(2) 0.113(3) -0.033(2) -0.072(3) 0.042(2)
C49 0.0371(19) 0.095(3) 0.100(3) 0.026(2) 0.0103(19) 0.0209(19)
C50 0.053(2) 0.0433(18) 0.078(2) 0.0171(17) 0.0016(17) 0.0136(15)
C51 0.0402(16) 0.0477(17) 0.0406(16) -0.0145(13) -0.0010(13) -0.0023(14)
C52 0.096(5) 0.101(5) 0.141(7) -0.098(5) -0.068(5) 0.055(4)
C53 0.096(4) 0.062(3) 0.090(4) -0.035(3) 0.036(3) -0.044(3)
C54 0.094(4) 0.091(4) 0.042(3) -0.023(2) 0.009(3) -0.016(3)
C61 0.062(4) 0.082(4) 0.068(4) 0.040(3) 0.002(3) 0.020(3)
C62 0.071(5) 0.068(4) 0.125(8) 0.037(5) -0.029(5) 0.001(4)
C63 0.055(4) 0.155(8) 0.125(8) 0.076(5) 0.005(5) 0.011(5)
C64 0.089(5) 0.171(8) 0.082(7) 0.071(6) 0.027(5) 0.034(7)
C65 0.131(7) 0.143(7) 0.100(6) 0.073(6) 0.037(6) 0.047(6)
C66 0.071(6) 0.051(4) 0.107(6) 0.048(3) -0.003(3) 0.006(3)
C71 0.0415(17) 0.0349(15) 0.0512(17) 0.0049(13) 0.0094(14) -0.0048(13)
C72 0.0345(15) 0.0317(14) 0.062(2) 0.0004(14) 0.0098(14) -0.0014(12)
C73 0.0390(17) 0.0419(16) 0.0514(18) 0.0007(14) -0.0044(14) -0.0062(13)
C74 0.0489(19) 0.063(2) 0.0504(19) -0.0132(16) -0.0076(16) -0.0022(17)
C75 0.057(2) 0.058(2) 0.072(2) -0.0235(19) 0.0006(19) 0.0106(18)
C76 0.053(2) 0.0388(17) 0.069(2) -0.0011(15) -0.0040(17) 0.0054(15)

loop_
_atom_type_symbol
_atom_type_description
_atom_type_scat_dispersion_real
_atom_type_scat_dispersion_imag
_atom_type_scat_source
C C 0.0033 0.0016
;
International Tables for Crystallography
(Vol. C, Tables 4.2.6.8 and 6.1.1.4)
;
H H 0.0000 0.0000
;
International Tables for Crystallography
(Vol. C, Table 6.1.1.4)
;
N N 0.0061 0.0033
;
International Tables for Crystallography
(Vol. C, Tables 4.2.6.8 and 6.1.1.4)
;
O O 0.0106 0.0060
;
International Tables for Crystallography
(Vol. C, Tables 4.2.6.8 and 6.1.1.4)
;
S S 0.1246 0.1234
;
International Tables for Crystallography
(Vol. C, Tables 4.2.6.8 and 6.1.1.4)
;
Cl Cl 0.1484 0.1585
;
International Tables for Crystallography
(Vol. C, Tables 4.2.6.8 and 6.1.1.4)
;

loop_
_geom_angle_atom_site_label_1
_geom_angle_atom_site_label_2
_geom_angle_atom_site_label_3
_geom_angle
O1 S1 O2 119.34(11)
O1 S1 C2 110.16(11)
O2 S1 C2 106.97(11)
O1 S1 C29 106.91(11)
O2 S1 C29 108.70(10)
C2 S1 C29 103.66(11)
C6 N1 C2 116.0(2)
C5 N7 C19 125.82(19)
C5 N7 C8 126.25(19)
C19 N7 C8 107.69(18)
C33 N28 C29 116.8(2)
C32 N34 C46 125.9(2)
C32 N34 C35 126.0(2)
C46 N34 C35 108.01(19)
N1 C2 C3 125.2(2)
N1 C2 S1 115.58(17)
C3 C2 S1 119.19(18)
C4 C3 C2 117.8(2)
C4 C3 H3 121.1
C2 C3 H3 121.1
C3 C4 C5 118.8(2)
C3 C4 H4 120.6
C5 C4 H4 120.6
C4 C5 C6 118.4(2)
C4 C5 N7 121.6(2)
C6 C5 N7 119.9(2)
N1 C6 C5 123.8(2)
N1 C6 H6 118.1
C5 C6 H6 118.1
C9 C8 C13 121.2(2)
C9 C8 N7 129.7(2)
C13 C8 N7 109.03(19)
C10 C9 C8 117.7(2)
C10 C9 H9 121.2
C8 C9 H9 121.2
C9 C10 C11 123.1(2)
C9 C10 H10 118.5
C11 C10 H10 118.5
C12 C11 C10 118.2(2)
C12 C11 C20 122.3(2)
C10 C11 C20 119.5(2)
C11 C12 C13 120.4(2)
C11 C12 H12 119.8
C13 C12 H12 119.8
C12 C13 C8 119.4(2)
C12 C13 C14 133.6(2)
C8 C13 C14 107.0(2)
C19 C14 C15 119.2(2)
C19 C14 C13 107.0(2)
C15 C14 C13 133.7(2)
C16 C15 C14 120.2(2)
C16 C15 H15 119.9
C14 C15 H15 119.9
C15 C16 C17 118.0(2)
C15 C16 C24 123.1(2)
C17 C16 C24 118.8(2)
C18 C17 C16 123.4(2)
C18 C17 H17 118.3
C16 C17 H17 118.3
C17 C18 C19 117.3(2)
C17 C18 H18 121.3
C19 C18 H18 121.3
C18 C19 C14 121.8(2)
C18 C19 N7 128.9(2)
C14 C19 N7 109.23(19)
C21 C20 C22 108.1(3)
C21 C20 C23 108.8(3)
C22 C20 C23 108.0(3)
C21 C20 C11 108.4(2)
C22 C20 C11 112.4(2)
C23 C20 C11 111.1(2)
C20 C21 H21A 109.5
C20 C21 H21B 109.5
H21A C21 H21B 109.5
C20 C21 H21C 109.5
H21A C21 H21C 109.5
H21B C21 H21C 109.5
C20 C22 H22A 109.5
C20 C22 H22B 109.5
H22A C22 H22B 109.5
C20 C22 H22C 109.5
H22A C22 H22C 109.5
H22B C22 H22C 109.5
C20 C23 H23A 109.5
C20 C23 H23B 109.5
H23A C23 H23B 109.5
C20 C23 H23C 109.5
H23A C23 H23C 109.5
H23B C23 H23C 109.5
C26 C24 C25 108.2(2)
C26 C24 C16 112.9(2)
C25 C24 C16 109.7(2)
C26 C24 C27 108.3(2)
C25 C24 C27 108.8(3)
C16 C24 C27 108.8(2)
C24 C25 H25A 109.5
C24 C25 H25B 109.5
H25A C25 H25B 109.5
C24 C25 H25C 109.5
H25A C25 H25C 109.5
H25B C25 H25C 109.5
C24 C26 H26A 109.5
C24 C26 H26B 109.5
H26A C26 H26B 109.5
C24 C26 H26C 109.5
H26A C26 H26C 109.5
H26B C26 H26C 109.5
C24 C27 H27A 109.5
C24 C27 H27B 109.5
H27A C27 H27B 109.5
C24 C27 H27C 109.5
H27A C27 H27C 109.5
H27B C27 H27C 109.5
N28 C29 C30 124.9(2)
N28 C29 S1 114.44(17)
C30 C29 S1 120.56(18)
C29 C30 C31 117.7(2)
C29 C30 H30 121.2
C31 C30 H30 121.2
C30 C31 C32 119.2(2)
C30 C31 H31 120.4
C32 C31 H31 120.4
C33 C32 C31 117.8(2)
C33 C32 N34 120.7(2)
C31 C32 N34 121.4(2)
N28 C33 C32 123.6(2)
N28 C33 H33 118.2
C32 C33 H33 118.2
C36 C35 C40 120.4(2)
C36 C35 N34 130.8(2)
C40 C35 N34 108.8(2)
C37 C36 C35 118.0(2)
C37 C36 H36 121.0
C35 C36 H36 121.0
C36 C37 C38 123.0(2)
C36 C37 H37 118.5
C38 C37 H37 118.5
C39 C38 C37 117.8(2)
C39 C38 C47 120.0(2)
C37 C38 C47 122.2(2)
C40 C39 C38 120.5(2)
C40 C39 H39 119.7
C38 C39 H39 119.7
C39 C40 C35 120.1(2)
C39 C40 C41 133.1(2)
C35 C40 C41 106.8(2)
C46 C41 C42 119.8(2)
C46 C41 C40 107.6(2)
C42 C41 C40 132.7(2)
C43 C42 C41 120.6(2)
C43 C42 H42 119.7
C41 C42 H42 119.7
C42 C43 C44 118.0(2)
C42 C43 C51 121.6(2)
C44 C43 C51 120.4(2)
C45 C44 C43 123.0(2)
C45 C44 H44 118.5
C43 C44 H44 118.5
C46 C45 C44 117.7(2)
C46 C45 H45 121.2
C44 C45 H45 121.2
C45 C46 C41 121.0(2)
C45 C46 N34 130.1(2)
C41 C46 N34 108.8(2)
C48 C47 C50 109.7(3)
C48 C47 C49 108.6(3)
C50 C47 C49 108.0(3)
C48 C47 C38 112.0(2)
C50 C47 C38 109.6(2)
C49 C47 C38 108.9(2)
C47 C48 H48A 109.5
C47 C48 H48B 109.5
H48A C48 H48B 109.5
C47 C48 H48C 109.5
H48A C48 H48C 109.5
H48B C48 H48C 109.5
C47 C49 H49A 109.5
C47 C49 H49B 109.5
H49A C49 H49B 109.5
C47 C49 H49C 109.5
H49A C49 H49C 109.5
H49B C49 H49C 109.5
C47 C50 H50A 109.5
C47 C50 H50B 109.5
H50A C50 H50B 109.5
C47 C50 H50C 109.5
H50A C50 H50C 109.5
H50B C50 H50C 109.5
C53A C51 C54A 112.3(10)
C52 C51 C53 112.2(5)
C53A C51 C43 119.7(8)
C52 C51 C43 112.3(3)
C54A C51 C43 109.8(6)
C53 C51 C43 109.7(3)
C52 C51 C54 108.5(4)
C53 C51 C54 106.8(4)
C43 C51 C54 107.1(3)
C53A C51 C52A 99.9(10)
C54A C51 C52A 105.1(8)
C43 C51 C52A 108.6(5)
C51 C52 H52A 109.5
C51 C52 H52B 109.5
H52A C52 H52B 109.5
C51 C52 H52C 109.5
H52A C52 H52C 109.5
H52B C52 H52C 109.5
C51 C53 H53A 109.5
C51 C53 H53B 109.5
H53A C53 H53B 109.5
C51 C53 H53C 109.5
H53A C53 H53C 109.5
H53B C53 H53C 109.5
C51 C54 H54A 109.5
C51 C54 H54B 109.5
H54A C54 H54B 109.5
C51 C54 H54C 109.5
H54A C54 H54C 109.5
H54B C54 H54C 109.5
C51 C52A H52D 109.5
C51 C52A H52E 109.5
H52D C52A H52E 109.5
C51 C52A H52F 109.5
H52D C52A H52F 109.5
H52E C52A H52F 109.5
C51 C53A H53D 109.5
C51 C53A H53E 109.5
H53D C53A H53E 109.5
C51 C53A H53F 109.5
H53D C53A H53F 109.5
H53E C53A H53F 109.5
C51 C54A H54D 109.5
C51 C54A H54E 109.5
H54D C54A H54E 109.5
C51 C54A H54F 109.5
H54D C54A H54F 109.5
H54E C54A H54F 109.5
C66 C61 C62 122.5(7)
C66 C61 Cl61 118.7(5)
C62 C61 Cl61 118.7(7)
C61 C62 C63 114.3(8)
C61 C62 H62 122.8
C63 C62 H62 122.8
C64 C63 C62 127.3(7)
C64 C63 H63 116.3
C62 C63 H63 116.3
C63 C64 C65 116.5(8)
C63 C64 H64 121.7
C65 C64 H64 121.7
C66 C65 C64 117.0(9)
C66 C65 H65 121.5
C64 C65 H65 121.5
C61 C66 C65 122.1(7)
C61 C66 H66 119.0
C65 C66 H66 119.0
C62A C61A C66A 120.7(9)
C62A C61A Cl6A 113.1(8)
C66A C61A Cl6A 126.2(9)
C63A C62A C61A 117.1(10)
C63A C62A H62A 121.5
C61A C62A H62A 121.5
C62A C63A C64A 120.9(10)
C62A C63A H63A 119.5
C64A C63A H63A 119.5
C65A C64A C63A 126.0(10)
C65A C64A H64A 117.0
C63A C64A H64A 117.0
C64A C65A C66A 112.4(10)
C64A C65A H65A 123.8
C66A C65A H65A 123.8
C61A C66A C65A 122.8(10)
C61A C66A H66A 118.6
C65A C66A H66A 118.6
C76 C71 C72 121.4(3)
C76 C71 Cl71 119.4(2)
C72 C71 Cl71 119.2(2)
C71 C72 C73 119.3(3)
C71 C72 H72 120.4
C73 C72 H72 120.4
C74 C73 C72 120.2(3)
C74 C73 H73 119.9
C72 C73 H73 119.9
C73 C74 C75 120.2(3)
C73 C74 H74 119.9
C75 C74 H74 119.9
C74 C75 C76 120.5(3)
C74 C75 H75 119.8
C76 C75 H75 119.8
C71 C76 C75 118.4(3)
C71 C76 H76 120.8
C75 C76 H76 120.8

loop_
_geom_bond_atom_site_label_1
_geom_bond_atom_site_label_2
_geom_bond_distance
Cl61 C61 1.712(6)
Cl6A C61A 1.708(9)
Cl71 C71 1.746(3)
S1 O1 1.4339(18)
S1 O2 1.4349(18)
S1 C2 1.779(2)
S1 C29 1.781(2)
N1 C6 1.331(3)
N1 C2 1.339(3)
N7 C5 1.407(3)
N7 C19 1.407(3)
N7 C8 1.409(3)
N28 C33 1.330(3)
N28 C29 1.332(3)
N34 C32 1.404(3)
N34 C46 1.408(3)
N34 C35 1.410(3)
C2 C3 1.382(3)
C3 C4 1.381(3)
C3 H3 0.9500
C4 C5 1.387(3)
C4 H4 0.9500
C5 C6 1.399(3)
C6 H6 0.9500
C8 C9 1.389(3)
C8 C13 1.405(3)
C9 C10 1.380(3)
C9 H9 0.9500
C10 C11 1.402(4)
C10 H10 0.9500
C11 C12 1.390(3)
C11 C20 1.540(3)
C12 C13 1.396(3)
C12 H12 0.9500
C13 C14 1.453(3)
C14 C19 1.402(3)
C14 C15 1.402(3)
C15 C16 1.392(3)
C15 H15 0.9500
C16 C17 1.402(3)
C16 C24 1.537(3)
C17 C18 1.378(3)
C17 H17 0.9500
C18 C19 1.385(3)
C18 H18 0.9500
C20 C21 1.514(4)
C20 C22 1.515(4)
C20 C23 1.527(4)
C21 H21A 0.9800
C21 H21B 0.9800
C21 H21C 0.9800
C22 H22A 0.9800
C22 H22B 0.9800
C22 H22C 0.9800
C23 H23A 0.9800
C23 H23B 0.9800
C23 H23C 0.9800
C24 C26 1.524(4)
C24 C25 1.527(4)
C24 C27 1.539(4)
C25 H25A 0.9800
C25 H25B 0.9800
C25 H25C 0.9800
C26 H26A 0.9800
C26 H26B 0.9800
C26 H26C 0.9800
C27 H27A 0.9800
C27 H27B 0.9800
C27 H27C 0.9800
C29 C30 1.378(3)
C30 C31 1.379(3)
C30 H30 0.9500
C31 C32 1.396(3)
C31 H31 0.9500
C32 C33 1.392(3)
C33 H33 0.9500
C35 C36 1.389(4)
C35 C40 1.406(3)
C36 C37 1.384(4)
C36 H36 0.9500
C37 C38 1.400(4)
C37 H37 0.9500
C38 C39 1.392(4)
C38 C47 1.545(4)
C39 C40 1.387(3)
C39 H39 0.9500
C40 C41 1.451(3)
C41 C46 1.398(3)
C41 C42 1.398(3)
C42 C43 1.385(4)
C42 H42 0.9500
C43 C44 1.400(4)
C43 C51 1.532(4)
C44 C45 1.391(4)
C44 H44 0.9500
C45 C46 1.388(4)
C45 H45 0.9500
C47 C48 1.512(4)
C47 C50 1.519(4)
C47 C49 1.536(5)
C48 H48A 0.9800
C48 H48B 0.9800
C48 H48C 0.9800
C49 H49A 0.9800
C49 H49B 0.9800
C49 H49C 0.9800
C50 H50A 0.9800
C50 H50B 0.9800
C50 H50C 0.9800
C51 C53A 1.484(14)
C51 C52 1.490(5)
C51 C54A 1.495(11)
C51 C53 1.508(5)
C51 C54 1.575(5)
C51 C52A 1.635(11)
C52 H52A 0.9800
C52 H52B 0.9800
C52 H52C 0.9800
C53 H53A 0.9800
C53 H53B 0.9800
C53 H53C 0.9800
C54 H54A 0.9800
C54 H54B 0.9800
C54 H54C 0.9800
C52A H52D 0.9800
C52A H52E 0.9800
C52A H52F 0.9800
C53A H53D 0.9800
C53A H53E 0.9800
C53A H53F 0.9800
C54A H54D 0.9800
C54A H54E 0.9800
C54A H54F 0.9800
C61 C66 1.348(9)
C61 C62 1.369(8)
C62 C63 1.377(12)
C62 H62 0.9500
C63 C64 1.359(11)
C63 H63 0.9500
C64 C65 1.415(10)
C64 H64 0.9500
C65 C66 1.407(10)
C65 H65 0.9500
C66 H66 0.9500
C61A C62A 1.387(9)
C61A C66A 1.393(9)
C62A C63A 1.336(9)
C62A H62A 0.9500
C63A C64A 1.426(8)
C63A H63A 0.9500
C64A C65A 1.312(9)
C64A H64A 0.9500
C65A C66A 1.447(9)
C65A H65A 0.9500
C66A H66A 0.9500
C71 C76 1.376(4)
C71 C72 1.379(4)
C72 C73 1.382(4)
C72 H72 0.9500
C73 C74 1.369(4)
C73 H73 0.9500
C74 C75 1.378(5)
C74 H74 0.9500
C75 C76 1.393(5)
C75 H75 0.9500
C76 H76 0.9500

loop_
_geom_torsion_atom_site_label_1
_geom_torsion_atom_site_label_2
_geom_torsion_atom_site_label_3
_geom_torsion_atom_site_label_4
_geom_torsion
C6 N1 C2 C3 0.7(3)
C6 N1 C2 S1 -177.16(17)
O1 S1 C2 N1 -46.4(2)
O2 S1 C2 N1 -177.56(17)
C29 S1 C2 N1 67.66(19)
O1 S1 C2 C3 135.61(19)
O2 S1 C2 C3 4.5(2)
C29 S1 C2 C3 -110.3(2)
N1 C2 C3 C4 0.2(4)
S1 C2 C3 C4 177.91(18)
C2 C3 C4 C5 -1.4(3)
C3 C4 C5 C6 1.8(3)
C3 C4 C5 N7 -177.0(2)
C19 N7 C5 C4 -134.1(2)
C8 N7 C5 C4 52.3(3)
C19 N7 C5 C6 47.1(3)
C8 N7 C5 C6 -126.5(3)
C2 N1 C6 C5 -0.2(3)
C4 C5 C6 N1 -1.0(4)
N7 C5 C6 N1 177.8(2)
C5 N7 C8 C9 -4.6(4)
C19 N7 C8 C9 -179.2(2)
C5 N7 C8 C13 173.5(2)
C19 N7 C8 C13 -1.1(3)
C13 C8 C9 C10 -1.0(4)
N7 C8 C9 C10 177.0(2)
C8 C9 C10 C11 -0.6(4)
C9 C10 C11 C12 1.1(4)
C9 C10 C11 C20 -177.5(2)
C10 C11 C12 C13 0.0(3)
C20 C11 C12 C13 178.6(2)
C11 C12 C13 C8 -1.5(3)
C11 C12 C13 C14 -179.0(2)
C9 C8 C13 C12 2.0(3)
N7 C8 C13 C12 -176.3(2)
C9 C8 C13 C14 -179.9(2)
N7 C8 C13 C14 1.8(3)
C12 C13 C14 C19 175.9(2)
C8 C13 C14 C19 -1.9(3)
C12 C13 C14 C15 -6.0(5)
C8 C13 C14 C15 176.3(3)
C19 C14 C15 C16 0.3(4)
C13 C14 C15 C16 -177.7(2)
C14 C15 C16 C17 -0.2(3)
C14 C15 C16 C24 178.1(2)
C15 C16 C17 C18 0.2(4)
C24 C16 C17 C18 -178.2(2)
C16 C17 C18 C19 -0.2(4)
C17 C18 C19 C14 0.3(4)
C17 C18 C19 N7 176.5(2)
C15 C14 C19 C18 -0.3(4)
C13 C14 C19 C18 178.2(2)
C15 C14 C19 N7 -177.2(2)
C13 C14 C19 N7 1.2(3)
C5 N7 C19 C18 8.6(4)
C8 N7 C19 C18 -176.8(2)
C5 N7 C19 C14 -174.8(2)
C8 N7 C19 C14 -0.1(3)
C12 C11 C20 C21 -104.8(3)
C10 C11 C20 C21 73.7(3)
C12 C11 C20 C22 14.6(4)
C10 C11 C20 C22 -166.9(3)
C12 C11 C20 C23 135.6(3)
C10 C11 C20 C23 -45.8(3)
C15 C16 C24 C26 9.7(4)
C17 C16 C24 C26 -172.0(2)
C15 C16 C24 C25 130.4(3)
C17 C16 C24 C25 -51.3(3)
C15 C16 C24 C27 -110.6(3)
C17 C16 C24 C27 67.7(3)
C33 N28 C29 C30 -0.5(3)
C33 N28 C29 S1 175.35(17)
O1 S1 C29 N28 169.20(17)
O2 S1 C29 N28 -60.73(19)
C2 S1 C29 N28 52.80(19)
O1 S1 C29 C30 -14.8(2)
O2 S1 C29 C30 115.3(2)
C2 S1 C29 C30 -131.2(2)
N28 C29 C30 C31 -0.2(4)
S1 C29 C30 C31 -175.76(18)
C29 C30 C31 C32 0.5(4)
C30 C31 C32 C33 -0.2(4)
C30 C31 C32 N34 179.4(2)
C46 N34 C32 C33 -41.1(3)
C35 N34 C32 C33 136.4(3)
C46 N34 C32 C31 139.2(3)
C35 N34 C32 C31 -43.3(3)
C29 N28 C33 C32 0.8(3)
C31 C32 C33 N28 -0.5(4)
N34 C32 C33 N28 179.9(2)
C32 N34 C35 C36 0.8(4)
C46 N34 C35 C36 178.7(3)
C32 N34 C35 C40 -177.0(2)
C46 N34 C35 C40 0.9(3)
C40 C35 C36 C37 -2.2(4)
N34 C35 C36 C37 -179.8(3)
C35 C36 C37 C38 0.6(4)
C36 C37 C38 C39 1.3(4)
C36 C37 C38 C47 -179.8(3)
C37 C38 C39 C40 -1.5(4)
C47 C38 C39 C40 179.6(2)
C38 C39 C40 C35 -0.1(4)
C38 C39 C40 C41 -179.8(3)
C36 C35 C40 C39 2.0(4)
N34 C35 C40 C39 -179.9(2)
C36 C35 C40 C41 -178.2(2)
N34 C35 C40 C41 -0.1(3)
C39 C40 C41 C46 179.0(3)
C35 C40 C41 C46 -0.7(3)
C39 C40 C41 C42 0.5(5)
C35 C40 C41 C42 -179.3(3)
C46 C41 C42 C43 -2.5(4)
C40 C41 C42 C43 175.9(3)
C41 C42 C43 C44 1.1(4)
C41 C42 C43 C51 -178.4(2)
C42 C43 C44 C45 0.2(4)
C51 C43 C44 C45 179.7(3)
C43 C44 C45 C46 0.0(4)
C44 C45 C46 C41 -1.4(4)
C44 C45 C46 N34 -178.1(3)
C42 C41 C46 C45 2.7(4)
C40 C41 C46 C45 -176.1(2)
C42 C41 C46 N34 -180.0(2)
C40 C41 C46 N34 1.2(3)
C32 N34 C46 C45 -6.5(4)
C35 N34 C46 C45 175.6(3)
C32 N34 C46 C41 176.6(2)
C35 N34 C46 C41 -1.3(3)
C39 C38 C47 C48 -175.7(3)
C37 C38 C47 C48 5.4(4)
C39 C38 C47 C50 -53.8(4)
C37 C38 C47 C50 127.4(3)
C39 C38 C47 C49 64.1(3)
C37 C38 C47 C49 -114.7(3)
C42 C43 C51 C53A 158.8(10)
C44 C43 C51 C53A -20.6(11)
C42 C43 C51 C52 -3.6(6)
C44 C43 C51 C52 177.0(5)
C42 C43 C51 C54A -69.2(7)
C44 C43 C51 C54A 111.4(7)
C42 C43 C51 C53 121.9(4)
C44 C43 C51 C53 -57.5(4)
C42 C43 C51 C54 -122.6(3)
C44 C43 C51 C54 58.0(4)
C42 C43 C51 C52A 45.2(7)
C44 C43 C51 C52A -134.2(6)
C66 C61 C62 C63 0.8(12)
Cl61 C61 C62 C63 -178.3(5)
C61 C62 C63 C64 -0.3(11)
C62 C63 C64 C65 -3.2(13)
C63 C64 C65 C66 5.8(13)
C62 C61 C66 C65 2.2(18)
Cl61 C61 C66 C65 -178.6(9)
C64 C65 C66 C61 -5.6(17)
C66A C61A C62A C63A 5(4)
Cl6A C61A C62A C63A -177(2)
C61A C62A C63A C64A -3(4)
C62A C63A C64A C65A 1(3)
C63A C64A C65A C66A -1(3)
C62A C61A C66A C65A -5(4)
Cl6A C61A C66A C65A 177(2)
C64A C65A C66A C61A 3(4)
C76 C71 C72 C73 0.5(4)
Cl71 C71 C72 C73 -177.5(2)
C71 C72 C73 C74 0.5(4)
C72 C73 C74 C75 -1.0(5)
C73 C74 C75 C76 0.6(5)
C72 C71 C76 C75 -0.9(5)
Cl71 C71 C76 C75 177.1(2)
C74 C75 C76 C71 0.4(5)
